data_7246416
loop_
_publ_author_name
'Acharya, Prasun'
'Kuila, Arun'
'Pramanik, Ushasi'
'Hathwar, Venkatesha R.'
'Brandao, Paula'
'Mukherjee, Saptarshi'
'Maity, Swapan'
'Maity, Tithi'
'Maity, Ribhu'
'Chandra Samanta, Bidhan'

_publ_section_title
;
 Combined theoretical and experimental insights on DNA and BSA binding
 interactions of Cu(ii) and Ni(ii) complexes along with the DPPH method of
 antioxidant assay and cytotoxicity studies
;
_journal_issue 11
_journal_name_full 'RSC Advances'
_journal_page_first 7632
_journal_page_last 7644
_journal_paper_doi 10.1039/D2RA08341H
_journal_volume 13
_journal_year 2023
_chemical_formula_sum 'C22 H36 Cu N4 O5'
_chemical_formula_weight 500.09
_space_group_crystal_system orthorhombic
_space_group_IT_number 56
_space_group_name_Hall '-P 2ab 2ac'
_space_group_name_H-M_alt 'P c c n'
_atom_sites_solution_hydrogens mixed
_audit_creation_method SHELXL-2018/3
_audit_update_record
;
2022-06-17 deposited with the CCDC.	2023-02-21 downloaded from the CCDC.
;
_cell_angle_alpha 90
_cell_angle_beta 90
_cell_angle_gamma 90
_cell_formula_units_Z 4
_cell_length_a 16.0184(6)
_cell_length_b 17.2661(7)
_cell_length_c 8.8793(4)
_cell_measurement_reflns_used 491
_cell_measurement_temperature 150(2)
_cell_measurement_theta_max 25.10
_cell_measurement_theta_min 2.92
_cell_volume 2455.80(17)
_computing_structure_refinement 'SHELXL-2018/3 (Sheldrick, 2018)'
_computing_structure_solution 'SHELXT 2018/2 (Sheldrick, 2018)'
_diffrn_ambient_temperature 150(2)
_diffrn_measured_fraction_theta_full 0.998
_diffrn_measured_fraction_theta_max 0.996
_diffrn_measurement_device_type CCD
_diffrn_measurement_method 'omega and phi scans'
_diffrn_radiation_type MoK\a
_diffrn_radiation_wavelength 0.71073
_diffrn_reflns_av_R_equivalents 0.0494
_diffrn_reflns_av_unetI/netI 0.0150
_diffrn_reflns_Laue_measured_fraction_full 0.998
_diffrn_reflns_Laue_measured_fraction_max 0.996
_diffrn_reflns_limit_h_max 20
_diffrn_reflns_limit_h_min -20
_diffrn_reflns_limit_k_max 22
_diffrn_reflns_limit_k_min -22
_diffrn_reflns_limit_l_max 11
_diffrn_reflns_limit_l_min -11
_diffrn_reflns_number 68421
_diffrn_reflns_point_group_measured_fraction_full 0.998
_diffrn_reflns_point_group_measured_fraction_max 0.996
_diffrn_reflns_theta_full 25.242
_diffrn_reflns_theta_max 27.154
_diffrn_reflns_theta_min 2.359
_diffrn_source 'fine-focus sealed tube'
_exptl_absorpt_coefficient_mu 0.928
_exptl_absorpt_correction_T_max 0.7455
_exptl_absorpt_correction_T_min 0.6915
_exptl_absorpt_correction_type multi-scan
_exptl_crystal_colour Yellow
_exptl_crystal_density_diffrn 1.353
_exptl_crystal_description Block
_exptl_crystal_F_000 1060
_exptl_crystal_size_max 0.180
_exptl_crystal_size_mid 0.080
_exptl_crystal_size_min 0.040
_refine_diff_density_max 0.447
_refine_diff_density_min -0.696
_refine_diff_density_rms 0.073
_refine_ls_extinction_method none
_refine_ls_goodness_of_fit_ref 1.131
_refine_ls_hydrogen_treatment mixed
_refine_ls_matrix_type full
_refine_ls_number_parameters 164
_refine_ls_number_reflns 2719
_refine_ls_number_restraints 0
_refine_ls_restrained_S_all 1.131
_refine_ls_R_factor_all 0.0572
_refine_ls_R_factor_gt 0.0401
_refine_ls_shift/su_max 0.000
_refine_ls_shift/su_mean 0.000
_refine_ls_structure_factor_coef Fsqd
_refine_ls_weighting_details 'w=1/[\s^2^(Fo^2^)+(0.0445P)^2^+4.2409P] where P=(Fo^2^+2Fc^2^)/3'
_refine_ls_weighting_scheme calc
_refine_ls_wR_factor_gt 0.1047
_refine_ls_wR_factor_ref 0.1176
_reflns_Friedel_coverage 0.000
_reflns_number_gt 2127
_reflns_number_total 2719
_reflns_threshold_expression 'I > 2\s(I)'
_cod_data_source_file d2ra08341h2.cif
_cod_data_source_block f
_cod_original_cell_volume 2455.79(17)
_cod_database_code 7246416
_shelx_shelxl_version_number 2018/3
_shelx_space_group_comment
;
The symmetry employed for this shelxl refinement is uniquely defined
by the following loop, which should always be used as a source of
symmetry information in preference to the above space-group names.
They are only intended as comments.
;
_shelx_estimated_absorpt_t_min 0.851
_shelx_estimated_absorpt_t_max 0.964

loop_
_space_group_symop_operation_xyz
'x, y, z'
'-x+1/2, -y+1/2, z'
'-x, y+1/2, -z+1/2'
'x+1/2, -y, -z+1/2'
'-x, -y, -z'
'x-1/2, y-1/2, -z'
'x, -y-1/2, z-1/2'
'-x-1/2, y, z-1/2'

loop_
_atom_site_label
_atom_site_type_symbol
_atom_site_fract_x
_atom_site_fract_y
_atom_site_fract_z
_atom_site_U_iso_or_equiv
_atom_site_adp_type
_atom_site_occupancy
_atom_site_site_symmetry_order
_atom_site_calc_flag
_atom_site_refinement_flags_posn
_atom_site_refinement_flags_adp
_atom_site_refinement_flags_occupancy
_atom_site_disorder_assembly
_atom_site_disorder_group
Cu1 Cu 0.500000 0.500000 0.500000 0.02030(15) Uani 1 2 d S . P . .
O1 O 0.52890(11) 0.40022(10) 0.61268(19) 0.0227(4) Uani 1 1 d . . . . .
N1 N 0.38055(13) 0.45703(13) 0.4805(2) 0.0209(4) Uani 1 1 d . . . . .
N2 N 0.51918(14) 0.43508(14) 0.2918(2) 0.0256(5) Uani 1 1 d . . . . .
H2A H 0.510(2) 0.391(2) 0.324(4) 0.032(9) Uiso 1 1 d . . . . .
C1 C 0.47828(16) 0.36478(14) 0.7057(3) 0.0209(5) Uani 1 1 d . . . . .
C2 C 0.51104(17) 0.31908(15) 0.8246(3) 0.0267(5) Uani 1 1 d . . . . .
H2 H 0.569850 0.315569 0.836661 0.032 Uiso 1 1 calc R U . . .
C3 C 0.46003(19) 0.27969(16) 0.9231(3) 0.0317(6) Uani 1 1 d . . . . .
H3 H 0.484178 0.250238 1.002315 0.038 Uiso 1 1 calc R U . . .
C4 C 0.37307(19) 0.28242(16) 0.9083(3) 0.0322(6) Uani 1 1 d . . . . .
H4 H 0.338021 0.255715 0.977223 0.039 Uiso 1 1 calc R U . . .
C5 C 0.33948(17) 0.32464(15) 0.7916(3) 0.0272(6) Uani 1 1 d . . . . .
H5 H 0.280602 0.325175 0.778770 0.033 Uiso 1 1 calc R U . . .
C6 C 0.38938(15) 0.36697(14) 0.6908(3) 0.0214(5) Uani 1 1 d . . . . .
C7 C 0.34835(15) 0.40558(15) 0.5660(3) 0.0223(5) Uani 1 1 d . . . . .
H7 H 0.292176 0.391251 0.546027 0.027 Uiso 1 1 calc R U . . .
C8 C 0.33294(17) 0.47948(17) 0.3456(3) 0.0287(6) Uani 1 1 d . . . . .
H8A H 0.336800 0.536147 0.330089 0.034 Uiso 1 1 calc R U . . .
H8B H 0.273389 0.465651 0.358581 0.034 Uiso 1 1 calc R U . . .
C9 C 0.36919(18) 0.43687(18) 0.2096(3) 0.0340(7) Uani 1 1 d . . . . .
H9A H 0.363818 0.380512 0.227626 0.041 Uiso 1 1 calc R U . . .
H9B H 0.334575 0.449546 0.120539 0.041 Uiso 1 1 calc R U . . .
C10 C 0.45935(18) 0.45404(17) 0.1713(3) 0.0302(6) Uani 1 1 d . . . . .
H10A H 0.474665 0.424445 0.079866 0.036 Uiso 1 1 calc R U . . .
H10B H 0.464539 0.509788 0.146960 0.036 Uiso 1 1 calc R U . . .
C11 C 0.60511(18) 0.42988(18) 0.2320(3) 0.0338(6) Uani 1 1 d . . . . .
H11A H 0.607108 0.390903 0.151812 0.051 Uiso 1 1 calc R U . . .
H11B H 0.643337 0.414993 0.313112 0.051 Uiso 1 1 calc R U . . .
H11C H 0.621840 0.480305 0.191250 0.051 Uiso 1 1 calc R U . . .
O100 O 0.750000 0.250000 0.2887(3) 0.0347(7) Uani 1 2 d S T P . .
H10C H 0.772(2) 0.229(2) 0.342(4) 0.035(10) Uiso 1 1 d . . . . .
O200 O 0.6670(2) 0.3141(2) 0.5319(3) 0.0591(9) Uani 1 1 d . . . . .
H20A H 0.635(3) 0.337(3) 0.554(5) 0.059(15) Uiso 1 1 d . . . . .
H20B H 0.686(3) 0.300(3) 0.597(5) 0.060(14) Uiso 1 1 d . . . . .

loop_
_atom_site_aniso_label
_atom_site_aniso_U_11
_atom_site_aniso_U_22
_atom_site_aniso_U_33
_atom_site_aniso_U_23
_atom_site_aniso_U_13
_atom_site_aniso_U_12
Cu1 0.0188(2) 0.0246(2) 0.0175(2) 0.00078(16) 0.00126(15) -0.00039(16)
O1 0.0190(8) 0.0279(9) 0.0212(8) 0.0038(7) 0.0011(7) 0.0012(7)
N1 0.0188(9) 0.0258(11) 0.0182(10) 0.0004(8) 0.0001(8) 0.0006(8)
N2 0.0272(11) 0.0300(12) 0.0196(10) -0.0013(9) 0.0049(9) -0.0022(9)
C1 0.0259(12) 0.0196(11) 0.0172(11) -0.0020(9) 0.0018(9) 0.0008(10)
C2 0.0323(14) 0.0265(13) 0.0212(12) -0.0002(10) -0.0018(10) 0.0032(11)
C3 0.0472(17) 0.0255(13) 0.0224(13) 0.0054(11) 0.0013(12) 0.0009(12)
C4 0.0432(16) 0.0281(13) 0.0253(13) 0.0045(11) 0.0096(12) -0.0036(12)
C5 0.0288(13) 0.0240(12) 0.0288(13) -0.0005(11) 0.0086(11) -0.0015(11)
C6 0.0246(12) 0.0213(11) 0.0183(11) -0.0015(9) 0.0031(9) 0.0006(10)
C7 0.0182(11) 0.0269(12) 0.0218(12) -0.0031(10) 0.0034(9) -0.0004(10)
C8 0.0221(12) 0.0393(15) 0.0248(13) 0.0039(11) -0.0054(10) -0.0040(11)
C9 0.0339(15) 0.0454(17) 0.0227(13) -0.0006(12) -0.0053(11) -0.0096(13)
C10 0.0379(15) 0.0361(15) 0.0165(11) -0.0024(11) 0.0001(11) -0.0053(12)
C11 0.0323(15) 0.0405(16) 0.0285(14) -0.0072(12) 0.0081(12) 0.0051(13)
O100 0.0322(16) 0.052(2) 0.0195(14) 0.000 0.000 0.0065(15)
O200 0.0569(17) 0.094(2) 0.0265(12) 0.0028(13) 0.0046(12) 0.0478(17)

loop_
_atom_type_symbol
_atom_type_description
_atom_type_scat_dispersion_real
_atom_type_scat_dispersion_imag
_atom_type_scat_source
C C 0.0033 0.0016 'International Tables Vol C Tables 4.2.6.8 and 6.1.1.4'
H H 0.0000 0.0000 'International Tables Vol C Tables 4.2.6.8 and 6.1.1.4'
N N 0.0061 0.0033 'International Tables Vol C Tables 4.2.6.8 and 6.1.1.4'
O O 0.0106 0.0060 'International Tables Vol C Tables 4.2.6.8 and 6.1.1.4'
Cu Cu 0.3201 1.2651 'International Tables Vol C Tables 4.2.6.8 and 6.1.1.4'

loop_
_geom_angle_atom_site_label_1
_geom_angle_atom_site_label_2
_geom_angle_atom_site_label_3
_geom_angle
_geom_angle_site_symmetry_1
_geom_angle_site_symmetry_3
_geom_angle_publ_flag
O1 Cu1 O1 180.0 5_666 . ?
O1 Cu1 N1 87.03(8) 5_666 5_666 ?
O1 Cu1 N1 92.97(8) . 5_666 ?
O1 Cu1 N1 92.97(8) 5_666 . ?
O1 Cu1 N1 87.02(8) . . ?
N1 Cu1 N1 180.0 5_666 . ?
O1 Cu1 N2 92.87(8) 5_666 . ?
O1 Cu1 N2 87.13(8) . . ?
N1 Cu1 N2 97.21(8) 5_666 . ?
N1 Cu1 N2 82.79(8) . . ?
O1 Cu1 N2 87.13(8) 5_666 5_666 ?
O1 Cu1 N2 92.87(8) . 5_666 ?
N1 Cu1 N2 82.79(8) 5_666 5_666 ?
N1 Cu1 N2 97.21(8) . 5_666 ?
N2 Cu1 N2 180.0 . 5_666 ?
C1 O1 Cu1 124.20(15) . . ?
C7 N1 C8 117.2(2) . . ?
C7 N1 Cu1 125.13(17) . . ?
C8 N1 Cu1 117.08(16) . . ?
C10 N2 C11 111.0(2) . . ?
C10 N2 Cu1 114.17(17) . . ?
C11 N2 Cu1 117.82(17) . . ?
C10 N2 H2A 110(2) . . ?
C11 N2 H2A 104(2) . . ?
Cu1 N2 H2A 99(2) . . ?
O1 C1 C2 120.0(2) . . ?
O1 C1 C6 123.1(2) . . ?
C2 C1 C6 116.8(2) . . ?
C3 C2 C1 121.9(3) . . ?
C3 C2 H2 119.1 . . ?
C1 C2 H2 119.1 . . ?
C2 C3 C4 120.9(3) . . ?
C2 C3 H3 119.5 . . ?
C4 C3 H3 119.5 . . ?
C5 C4 C3 118.5(3) . . ?
C5 C4 H4 120.7 . . ?
C3 C4 H4 120.7 . . ?
C4 C5 C6 122.2(3) . . ?
C4 C5 H5 118.9 . . ?
C6 C5 H5 118.9 . . ?
C5 C6 C1 119.6(2) . . ?
C5 C6 C7 117.9(2) . . ?
C1 C6 C7 122.3(2) . . ?
N1 C7 C6 126.2(2) . . ?
N1 C7 H7 116.9 . . ?
C6 C7 H7 116.9 . . ?
N1 C8 C9 108.6(2) . . ?
N1 C8 H8A 110.0 . . ?
C9 C8 H8A 110.0 . . ?
N1 C8 H8B 110.0 . . ?
C9 C8 H8B 110.0 . . ?
H8A C8 H8B 108.3 . . ?
C10 C9 C8 116.5(2) . . ?
C10 C9 H9A 108.2 . . ?
C8 C9 H9A 108.2 . . ?
C10 C9 H9B 108.2 . . ?
C8 C9 H9B 108.2 . . ?
H9A C9 H9B 107.3 . . ?
N2 C10 C9 114.5(2) . . ?
N2 C10 H10A 108.6 . . ?
C9 C10 H10A 108.6 . . ?
N2 C10 H10B 108.6 . . ?
C9 C10 H10B 108.6 . . ?
H10A C10 H10B 107.6 . . ?
N2 C11 H11A 109.5 . . ?
N2 C11 H11B 109.5 . . ?
H11A C11 H11B 109.5 . . ?
N2 C11 H11C 109.5 . . ?
H11A C11 H11C 109.5 . . ?
H11B C11 H11C 109.5 . . ?
H10C O100 H10C 94(5) . 2_655 ?
H20A O200 H20B 106(5) . . ?

loop_
_geom_bond_atom_site_label_1
_geom_bond_atom_site_label_2
_geom_bond_distance
_geom_bond_site_symmetry_2
_geom_bond_publ_flag
Cu1 O1 2.0454(17) 5_666 ?
Cu1 O1 2.0454(17) . ?
Cu1 N1 2.059(2) 5_666 ?
Cu1 N1 2.059(2) . ?
Cu1 N2 2.183(2) . ?
Cu1 N2 2.183(2) 5_666 ?
O1 C1 1.309(3) . ?
N1 C7 1.278(3) . ?
N1 C8 1.471(3) . ?
N2 C10 1.474(4) . ?
N2 C11 1.478(3) . ?
N2 H2A 0.82(3) . ?
C1 C2 1.419(3) . ?
C1 C6 1.431(3) . ?
C2 C3 1.377(4) . ?
C2 H2 0.9500 . ?
C3 C4 1.400(4) . ?
C3 H3 0.9500 . ?
C4 C5 1.376(4) . ?
C4 H4 0.9500 . ?
C5 C6 1.405(3) . ?
C5 H5 0.9500 . ?
C6 C7 1.450(3) . ?
C7 H7 0.9500 . ?
C8 C9 1.529(4) . ?
C8 H8A 0.9900 . ?
C8 H8B 0.9900 . ?
C9 C10 1.513(4) . ?
C9 H9A 0.9900 . ?
C9 H9B 0.9900 . ?
C10 H10A 0.9900 . ?
C10 H10B 0.9900 . ?
C11 H11A 0.9800 . ?
C11 H11B 0.9800 . ?
C11 H11C 0.9800 . ?
O100 H10C 0.70(3) . ?
O100 H10C 0.70(3) 2_655 ?
O200 H20A 0.67(5) . ?
O200 H20B 0.69(5) . ?
